data_4029229
loop_
_publ_author_name
'Mancuso, Raffaella'
'Ziccarelli, Ida'
'Armentano, Donatella'
'Marino, Nadia'
'Giofr\`e, Salvatore V'
'Gabriele, Bartolo'

_publ_section_title
;
 Divergent palladium iodide catalyzed multicomponent carbonylative
 approaches to functionalized isoindolinone and isobenzofuranimine
 derivatives.
;
_journal_issue 8
_journal_name_full 'The Journal of organic chemistry'
_journal_page_first 3506
_journal_page_last 3518
_journal_paper_doi 10.1021/jo500281h
_journal_volume 79
_journal_year 2014
_chemical_formula_sum 'C14 H14 N2 O3'
_chemical_formula_weight 258.27
_chemical_name_systematic
; 
 ? 
;
_space_group_IT_number 2
_symmetry_cell_setting triclinic
_symmetry_space_group_name_Hall '-P 1'
_symmetry_space_group_name_H-M 'P -1'
_atom_sites_solution_hydrogens geom
_atom_sites_solution_primary direct
_atom_sites_solution_secondary difmap
_audit_creation_method SHELXL-97
_cell_angle_alpha 84.727(11)
_cell_angle_beta 81.040(12)
_cell_angle_gamma 70.003(11)
_cell_formula_units_Z 2
_cell_length_a 7.3516(17)
_cell_length_b 7.5080(16)
_cell_length_c 12.151(3)
_cell_measurement_reflns_used 4713
_cell_measurement_temperature 296(2)
_cell_measurement_theta_max 30
_cell_measurement_theta_min 2.9
_cell_volume 622.0(3)
_computing_cell_refinement 'Bruker APEX'
_computing_data_collection 'Bruker APEX'
_computing_data_reduction 'Bruker SAINT'
_computing_molecular_graphics 'Bruker SHELXTL'
_computing_publication_material 'Bruker SHELXTL'
_computing_structure_refinement 'SHELXL-97 (Sheldrick, 2008)'
_computing_structure_solution 'SHELXS-97 (Sheldrick, 2008)'
_diffrn_ambient_temperature 296(2)
_diffrn_measured_fraction_theta_full 0.994
_diffrn_measured_fraction_theta_max 0.994
_diffrn_measurement_device_type 'CCD area detector'
_diffrn_measurement_method 'phi and omega scans'
_diffrn_radiation_monochromator graphite
_diffrn_radiation_source 'fine-focus sealed tube'
_diffrn_radiation_type MoK\a
_diffrn_radiation_wavelength 0.71073
_diffrn_reflns_av_R_equivalents 0.0186
_diffrn_reflns_av_sigmaI/netI 0.0175
_diffrn_reflns_limit_h_max 9
_diffrn_reflns_limit_h_min -9
_diffrn_reflns_limit_k_max 9
_diffrn_reflns_limit_k_min -9
_diffrn_reflns_limit_l_max 15
_diffrn_reflns_limit_l_min -15
_diffrn_reflns_number 8430
_diffrn_reflns_theta_full 27.00
_diffrn_reflns_theta_max 27.00
_diffrn_reflns_theta_min 1.70
_exptl_absorpt_coefficient_mu 0.099
_exptl_absorpt_correction_T_max 0.990
_exptl_absorpt_correction_T_min 0.984
_exptl_absorpt_correction_type multi-scan
_exptl_absorpt_process_details sadabs
_exptl_crystal_colour colourless
_exptl_crystal_density_diffrn 1.379
_exptl_crystal_density_method 'not measured'
_exptl_crystal_description needle
_exptl_crystal_F_000 272
_exptl_crystal_size_max 0.20
_exptl_crystal_size_mid 0.14
_exptl_crystal_size_min 0.10
_refine_diff_density_max 0.214
_refine_diff_density_min -0.219
_refine_diff_density_rms 0.042
_refine_ls_extinction_method none
_refine_ls_goodness_of_fit_ref 1.080
_refine_ls_hydrogen_treatment mixed
_refine_ls_matrix_type full
_refine_ls_number_parameters 172
_refine_ls_number_reflns 2711
_refine_ls_number_restraints 0
_refine_ls_restrained_S_all 1.080
_refine_ls_R_factor_all 0.0477
_refine_ls_R_factor_gt 0.0413
_refine_ls_shift/su_max 0.001
_refine_ls_shift/su_mean 0.000
_refine_ls_structure_factor_coef Fsqd
_refine_ls_weighting_details 'calc w=1/[\s^2^(Fo^2^)+(0.0701P)^2^+0.1445P] where P=(Fo^2^+2Fc^2^)/3'
_refine_ls_weighting_scheme calc
_refine_ls_wR_factor_gt 0.1190
_refine_ls_wR_factor_ref 0.1318
_reflns_number_gt 2327
_reflns_number_total 2711
_reflns_threshold_expression >2sigma(I)
_cod_data_source_file jo500281h_si_003.cif
_cod_data_source_block bg4f_0m
_cod_depositor_comments
;
The following automatic conversions were performed:

'_symmetry_cell_setting' value 'Triclinic' changed to 'triclinic'
according to
/usr/data/users/saulius/automatic-downloads/rss-feeds/ACS/lib/dictionaries/cif_core.dic
dictionary named 'cif_core.dic' version 2.4.2 from 2011-04-26.

Automatic conversion script
Id: cif_fix_values 2281 2013-09-26 08:29:07Z andrius 

 Adding full bibliography for
 ./tmp-cod-update-bibliographies-12971/cifs/4029229.cif.
;
_cod_original_cell_volume 622.0(2)
_cod_original_sg_symbol_H-M P-1
_cod_database_code 4029229

loop_
_symmetry_equiv_pos_as_xyz
'x, y, z'
'-x, -y, -z'

loop_
_atom_site_label
_atom_site_type_symbol
_atom_site_fract_x
_atom_site_fract_y
_atom_site_fract_z
_atom_site_U_iso_or_equiv
_atom_site_adp_type
_atom_site_occupancy
_atom_site_symmetry_multiplicity
_atom_site_calc_flag
_atom_site_refinement_flags
N1 N 0.29722(18) 0.35984(16) 0.37359(9) 0.0381(3) Uani 1 1 d .
N2 N 0.28711(19) 0.83239(15) 0.14256(10) 0.0399(3) Uani 1 1 d .
H2 H 0.3058 0.8534 0.2076 0.048 Uiso 1 1 calc R
C1 C 0.3020(2) 0.51304(18) 0.30482(11) 0.0349(3) Uani 1 1 d .
C2 C 0.2706(2) 0.51317(18) 0.18778(11) 0.0346(3) Uani 1 1 d .
H2A H 0.2526 0.4079 0.1625 0.041 Uiso 1 1 calc R
C3 C 0.26732(19) 0.66356(18) 0.11633(11) 0.0326(3) Uani 1 1 d .
C4 C 0.24279(19) 0.68513(18) -0.00343(11) 0.0330(3) Uani 1 1 d .
C5 C 0.2200(2) 0.5622(2) -0.07526(12) 0.0404(3) Uani 1 1 d .
H5 H 0.2162 0.4425 -0.0504 0.049 Uiso 1 1 calc R
C6 C 0.2031(2) 0.6259(2) -0.18596(13) 0.0480(4) Uani 1 1 d .
H6 H 0.1879 0.5467 -0.2358 0.058 Uiso 1 1 calc R
C7 C 0.2084(2) 0.8060(2) -0.22397(13) 0.0503(4) Uani 1 1 d .
H7 H 0.1975 0.8441 -0.2984 0.060 Uiso 1 1 calc R
C8 C 0.2298(2) 0.9287(2) -0.15172(13) 0.0456(4) Uani 1 1 d .
H8 H 0.2323 1.0489 -0.1764 0.055 Uiso 1 1 calc R
C9 C 0.2473(2) 0.86563(18) -0.04160(11) 0.0357(3) Uani 1 1 d .
C10 C 0.2736(2) 0.96302(19) 0.05305(12) 0.0387(3) Uani 1 1 d .
O1 O 0.32993(19) 0.65012(14) 0.34179(9) 0.0511(3) Uani 1 1 d .
O2 O 0.2236(2) 0.08642(16) 0.53616(10) 0.0565(3) Uani 1 1 d .
O3 O 0.28136(18) 1.12266(14) 0.05590(10) 0.0530(3) Uani 1 1 d .
C14 C 0.2825(2) 0.1827(2) 0.34070(12) 0.0437(4) Uani 1 1 d .
H14A H 0.4116 0.0882 0.3288 0.052 Uiso 1 1 calc R
H14B H 0.2268 0.2046 0.2713 0.052 Uiso 1 1 calc R
C11 C 0.3518(3) 0.3464(2) 0.48631(13) 0.0478(4) Uani 1 1 d .
H11A H 0.3371 0.4718 0.5088 0.057 Uiso 1 1 calc R
H11B H 0.4876 0.2680 0.4860 0.057 Uiso 1 1 calc R
C12 C 0.2249(3) 0.2617(2) 0.56819(13) 0.0543(4) Uani 1 1 d .
H12A H 0.2708 0.2440 0.6404 0.065 Uiso 1 1 calc R
H12B H 0.0923 0.3503 0.5762 0.065 Uiso 1 1 calc R
C13 C 0.1549(3) 0.1109(2) 0.43095(14) 0.0506(4) Uani 1 1 d .
H13A H 0.0227 0.2003 0.4371 0.061 Uiso 1 1 calc R
H13B H 0.1513 -0.0093 0.4101 0.061 Uiso 1 1 calc R

loop_
_atom_site_aniso_label
_atom_site_aniso_U_11
_atom_site_aniso_U_22
_atom_site_aniso_U_33
_atom_site_aniso_U_23
_atom_site_aniso_U_13
_atom_site_aniso_U_12
N1 0.0559(7) 0.0349(6) 0.0299(6) 0.0052(4) -0.0096(5) -0.0233(5)
N2 0.0615(8) 0.0298(6) 0.0338(6) 0.0028(5) -0.0103(5) -0.0214(5)
C1 0.0447(7) 0.0303(6) 0.0329(7) 0.0031(5) -0.0069(5) -0.0168(5)
C2 0.0471(7) 0.0288(6) 0.0321(7) 0.0022(5) -0.0070(5) -0.0181(5)
C3 0.0386(7) 0.0280(6) 0.0326(7) 0.0011(5) -0.0044(5) -0.0136(5)
C4 0.0362(7) 0.0314(6) 0.0313(7) 0.0038(5) -0.0036(5) -0.0126(5)
C5 0.0489(8) 0.0385(7) 0.0376(7) 0.0004(6) -0.0067(6) -0.0194(6)
C6 0.0556(9) 0.0576(9) 0.0356(8) -0.0030(7) -0.0082(6) -0.0239(7)
C7 0.0555(9) 0.0635(10) 0.0329(8) 0.0103(7) -0.0089(6) -0.0229(8)
C8 0.0516(9) 0.0445(8) 0.0403(8) 0.0132(6) -0.0057(6) -0.0194(7)
C9 0.0392(7) 0.0322(6) 0.0352(7) 0.0053(5) -0.0029(5) -0.0137(5)
C10 0.0468(8) 0.0295(6) 0.0399(8) 0.0040(5) -0.0034(6) -0.0153(6)
O1 0.0885(8) 0.0385(6) 0.0388(6) 0.0051(4) -0.0206(5) -0.0335(6)
O2 0.0813(9) 0.0476(6) 0.0426(6) 0.0126(5) -0.0073(6) -0.0281(6)
O3 0.0777(8) 0.0313(5) 0.0543(7) 0.0037(5) -0.0067(6) -0.0262(5)
C14 0.0662(10) 0.0350(7) 0.0354(7) 0.0031(6) -0.0042(7) -0.0264(7)
C11 0.0701(10) 0.0454(8) 0.0362(8) 0.0077(6) -0.0184(7) -0.0274(8)
C12 0.0773(12) 0.0496(9) 0.0345(8) 0.0081(7) -0.0070(7) -0.0221(8)
C13 0.0681(10) 0.0453(8) 0.0454(9) 0.0085(7) -0.0065(7) -0.0310(8)

loop_
_atom_type_symbol
_atom_type_description
_atom_type_scat_dispersion_real
_atom_type_scat_dispersion_imag
_atom_type_scat_source
C C 0.0033 0.0016 'International Tables Vol C Tables 4.2.6.8 and 6.1.1.4'
H H 0.0000 0.0000 'International Tables Vol C Tables 4.2.6.8 and 6.1.1.4'
N N 0.0061 0.0033 'International Tables Vol C Tables 4.2.6.8 and 6.1.1.4'
O O 0.0106 0.0060 'International Tables Vol C Tables 4.2.6.8 and 6.1.1.4'

loop_
_geom_angle_atom_site_label_1
_geom_angle_atom_site_label_2
_geom_angle_atom_site_label_3
_geom_angle
C1 N1 C14 126.34(12)
C1 N1 C11 119.27(11)
C14 N1 C11 113.11(11)
C10 N2 C3 113.13(12)
O1 C1 N1 120.00(12)
O1 C1 C2 121.47(12)
N1 C1 C2 118.53(11)
C3 C2 C1 121.36(12)
C2 C3 N2 125.90(12)
C2 C3 C4 128.33(12)
N2 C3 C4 105.77(10)
C5 C4 C9 120.87(13)
C5 C4 C3 131.64(12)
C9 C4 C3 107.49(12)
C4 C5 C6 117.36(13)
C5 C6 C7 121.66(15)
C8 C7 C6 120.75(15)
C9 C8 C7 117.77(14)
C8 C9 C4 121.60(14)
C8 C9 C10 129.78(13)
C4 C9 C10 108.63(12)
O3 C10 N2 125.41(14)
O3 C10 C9 129.63(13)
N2 C10 C9 104.96(11)
C12 O2 C13 109.47(12)
N1 C14 C13 109.81(12)
N1 C11 C12 110.40(13)
O2 C12 C11 113.25(13)
O2 C13 C14 112.18(13)

loop_
_geom_bond_atom_site_label_1
_geom_bond_atom_site_label_2
_geom_bond_distance
N1 C1 1.3654(17)
N1 C14 1.4665(17)
N1 C11 1.4713(19)
N2 C10 1.3876(18)
N2 C3 1.3944(16)
C1 O1 1.2496(16)
C1 C2 1.4758(19)
C2 C3 1.3553(18)
C3 C4 1.4815(19)
C4 C5 1.3931(19)
C4 C9 1.4012(18)
C5 C6 1.395(2)
C6 C7 1.400(2)
C7 C8 1.391(2)
C8 C9 1.388(2)
C9 C10 1.488(2)
C10 O3 1.2233(17)
O2 C12 1.410(2)
O2 C13 1.420(2)
C14 C13 1.513(2)
C11 C12 1.505(2)
